data_1511489
loop_
_publ_author_name
'Maksimov, B.A.'
'Fedorov, P.P.'
'Molchanov, V.N.'
'Kononova, N.G.'
'Furmanova, N.G.'
'Kokh, A.E.'

_publ_section_title
;
 Crystal structure of the novel barium borate Ba5 (B O3)2 (B2 O5)
;
_journal_name_full Kristallografiya
_journal_page_first 248
_journal_page_last 253
_journal_volume 51
_journal_year 2006
_chemical_formula_sum 'B4 Ba5 O11'
_chemical_name_systematic 'Ba5 (B O3)2 (B2 O5)'
_space_group_IT_number 19
_symmetry_space_group_name_Hall 'P 2ac 2ab'
_symmetry_space_group_name_H-M 'P 21 21 21'
_cell_angle_alpha 90
_cell_angle_beta 90
_cell_angle_gamma 90
_cell_formula_units_Z 12
_cell_length_a 9.59
_cell_length_b 16.659
_cell_length_c 22.919
_cell_volume 3661.535
_citation_journal_id_ASTM KRISAJ
_cod_data_source_file boron4-x_12.cif
_cod_data_source_block B4Ba5O11
_cod_database_code 1511489

loop_
_symmetry_equiv_pos_as_xyz
x,y,z
-x+1/2,-y,z+1/2
x+1/2,-y+1/2,-z
-x,y+1/2,-z+1/2

loop_
_atom_site_label
_atom_site_type_symbol
_atom_site_fract_x
_atom_site_fract_y
_atom_site_fract_z
_atom_site_occupancy
_atom_site_U_iso_or_equiv
O11 O-2 0.1649 0.9221 0.1837 1 0.0
Ba13 Ba+2 0.1475 0.6048 0.33358 1 0.0
Ba10 Ba+2 0.20877 0.14855 0.08295 1 0.0
O3 O-2 0.0968 0.6574 0.4405 1 0.0
O32 O-2 0.2115 0.0508 0.4935 1 0.0
O18 O-2 0.079 0.1853 0.352 1 0.0
Ba6 Ba+2 0.56169 0.51239 0.29829 1 0.0
B12 B+3 0.148 0.4546 0.094 1 0.0
Ba5 Ba+2 0.71348 0.34461 0.41562 1 0.0
O24 O-2 0.1918 0.0791 0.8222 1 0.0
O1 O-2 0.1083 0.3471 0.558 1 0.0
Ba2 Ba+2 0.39666 0.34485 0.53797 1 0.0
O20 O-2 0.1341 0.4656 0.8921 1 0.0
O7 O-2 0.0405 0.828 0.0229 1 0.0
O15 O-2 0.0736 0.6501 0.2262 1 0.0
B1 B+3 0.1259 -0.0069 0.1586 1 0.0
B10 B+3 0.05 0.6854 0.1729 1 0.0
O10 O-2 0.1543 0.4586 0.2799 1 0.0
O14 O-2 0.1024 0.9251 0.5125 1 0.0
B11 B+3 0.13 0.5311 0.928 1 0.0
O6 O-2 0.0827 0.8273 0.6584 1 0.0
O23 O-2 0.0437 0.1417 0.6791 1 0.0
O12 O-2 0.1566 0.7302 0.1461 1 0.0
Ba3 Ba+2 0.30827 0.14946 0.41545 1 0.0
O31 O-2 0.1825 0.2825 0.1494 1 0.0
Ba15 Ba+2 0.05071 -0.00074 0.29406 1 0.0
O17 O-2 0.1572 0.2418 0.4865 1 0.0
B6 B+3 0.229 0.5771 0.7582 1 0.0
O21 O-2 0.1495 0.0638 0.1869 1 0.0
Ba12 Ba+2 0.11807 0.33921 0.96637 1 0.0
O2 O-2 0.1473 0.2655 0.8575 1 0.0
O28 O-2 0.1981 0.6546 0.7863 1 0.0
B9 B+3 0.057 0.3147 0.8252 1 0.0
O29 O-2 0.0513 0.3977 0.1187 1 0.0
O9 O-2 0.0552 0.0033 0.8905 1 0.0
O19 O-2 -0.0051 0.5517 0.9532 1 0.0
B8 B+3 0.072 0.6859 0.8168 1 0.0
O26 O-2 0.1358 0.5463 0.722 1 0.0
O16 O-2 0.0561 0.1647 0.9812 1 0.0
O5 O-2 0.1071 0.3535 0.7781 1 0.0
B3 B+3 0.0753 0.3027 0.5064 1 0.0
Ba1 Ba+2 0.22748 0.19288 0.24895 1 0.0
B2 B+3 0.06 0.6911 0.4922 1 0.0
O27 O-2 0.1325 0.5316 0.1115 1 0.0
O8 O-2 0.2346 0.5795 0.9439 1 0.0
B7 B+3 0.0671 0.3245 0.1517 1 0.0
O33 O-2 0.0467 0.807 0.3161 1 0.0
Ba9 Ba+2 0.74649 0.2976 0.25027 1 0.0
O13 O-2 0.2444 0.4281 0.0565 1 0.0
Ba8 Ba+2 0.64276 0.10199 0.33294 1 0.0
O22 O-2 0.1668 0.9383 0.8072 1 0.0
O25 O-2 0.0624 -0.0085 0.1055 1 0.0
Ba4 Ba+2 0.58999 0.14728 0.63039 1 0.0
O4 O-2 0.1415 0.7511 0.5148 1 0.0
Ba14 Ba+2 0.20697 0.84892 0.41809 1 0.0
B4 B+3 0.1354 0.0091 0.8394 1 0.0
Ba7 Ba+2 0.53888 0.00439 0.49852 1 0.0
B5 B+3 0.112 0.003 0.5125 1 0.0
Ba11 Ba+2 0.0763 0.6519 0.62998 1 0.0
O30 O-2 0.082 0.7625 0.8364 1 0.0
